data_7038490
loop_
_publ_author_name
'Hering-Junghans, Christian'
'Schulz, Axel'
'Thomas, Max'
'Villinger, Alexander'

_publ_section_title
;
 Synthesis of mono-, di-, and triaminobismuthanes and observation of C-C
 coupling of aromatic systems with bismuth(iii) chloride.
;
_journal_issue 14
_journal_name_full 'Dalton transactions (Cambridge, England : 2003)'
_journal_page_first 6053
_journal_page_last 6059
_journal_paper_doi 10.1039/c6dt00229c
_journal_volume 45
_journal_year 2016
_chemical_formula_moiety 'C14 H24 N Si Li O'
_chemical_formula_sum 'C14 H24 Li N O Si'
_chemical_formula_weight 257.37
_chemical_name_systematic
;
 ?
;
_space_group_IT_number 14
_symmetry_cell_setting monoclinic
_symmetry_Int_Tables_number 14
_symmetry_space_group_name_Hall '-P 2yn'
_symmetry_space_group_name_H-M 'P 1 21/n 1'
_atom_sites_solution_hydrogens geom
_atom_sites_solution_primary direct
_atom_sites_solution_secondary difmap
_audit_creation_method SHELXL-97
_audit_update_record
;
2016-01-15 deposited with the CCDC.
2016-02-18 downloaded from the CCDC.
;
_cell_angle_alpha 90.00
_cell_angle_beta 119.112(2)
_cell_angle_gamma 90.00
_cell_formula_units_Z 4
_cell_length_a 11.4715(7)
_cell_length_b 13.3538(7)
_cell_length_c 11.6454(6)
_cell_measurement_reflns_used 3601
_cell_measurement_temperature 173(2)
_cell_measurement_theta_max 52.717
_cell_measurement_theta_min 5.033
_cell_volume 1558.57(15)
_computing_cell_refinement 'Bruker Apex V7.51A'
_computing_data_collection 'Bruker Apex V7.51A'
_computing_data_reduction 'Bruker SAINT'
_computing_molecular_graphics 'ORTEP-3v2.01 (Farrugia, 1997)'
_computing_publication_material SHELXL-97
_computing_structure_refinement 'SHELXL-97 (Sheldrick, 1997)'
_computing_structure_solution 'SHELXS-97 (Sheldrick, 1997)'
_diffrn_ambient_temperature 173(2)
_diffrn_measured_fraction_theta_full 1.000
_diffrn_measured_fraction_theta_max 1.000
_diffrn_measurement_device_type 'Bruker Apex Kappa II-CCD-diffractometer'
_diffrn_measurement_method 'phi and omega scans'
_diffrn_radiation_monochromator graphite
_diffrn_radiation_source 'sealed tube'
_diffrn_radiation_type MoK\a
_diffrn_radiation_wavelength 0.71073
_diffrn_reflns_av_R_equivalents 0.0662
_diffrn_reflns_av_sigmaI/netI 0.0627
_diffrn_reflns_limit_h_max 16
_diffrn_reflns_limit_h_min -16
_diffrn_reflns_limit_k_max 18
_diffrn_reflns_limit_k_min -16
_diffrn_reflns_limit_l_max 16
_diffrn_reflns_limit_l_min -14
_diffrn_reflns_number 22782
_diffrn_reflns_theta_full 30.00
_diffrn_reflns_theta_max 30.00
_diffrn_reflns_theta_min 2.04
_exptl_absorpt_coefficient_mu 0.139
_exptl_absorpt_correction_T_max 0.9917
_exptl_absorpt_correction_T_min 0.9583
_exptl_absorpt_correction_type multi-scan
_exptl_absorpt_process_details '(SADABS; Sheldrick, 2004)'
_exptl_crystal_colour colourless
_exptl_crystal_density_diffrn 1.097
_exptl_crystal_density_method 'not measured'
_exptl_crystal_description plate
_exptl_crystal_F_000 560
_exptl_crystal_size_max 0.31
_exptl_crystal_size_mid 0.22
_exptl_crystal_size_min 0.06
_refine_diff_density_max 0.263
_refine_diff_density_min -0.248
_refine_diff_density_rms 0.049
_refine_ls_extinction_method none
_refine_ls_goodness_of_fit_ref 1.022
_refine_ls_hydrogen_treatment constr
_refine_ls_matrix_type full
_refine_ls_number_parameters 189
_refine_ls_number_reflns 4540
_refine_ls_number_restraints 10
_refine_ls_restrained_S_all 1.021
_refine_ls_R_factor_all 0.0907
_refine_ls_R_factor_gt 0.0493
_refine_ls_shift/su_max 0.001
_refine_ls_shift/su_mean 0.000
_refine_ls_structure_factor_coef Fsqd
_refine_ls_weighting_details 'calc w=1/[\s^2^(Fo^2^)+(0.0562P)^2^+0.2538P] where P=(Fo^2^+2Fc^2^)/3'
_refine_ls_weighting_scheme calc
_refine_ls_wR_factor_gt 0.1117
_refine_ls_wR_factor_ref 0.1320
_reflns_number_gt 2942
_reflns_number_total 4540
_reflns_threshold_expression >2\s(I)
_cod_data_source_file c6dt00229c2.cif
_cod_data_source_block ch_mt30b
_cod_depositor_comments 'Adding full bibliography for 7038481--7038499.cif.'
_cod_original_sg_symbol_H-M 'P 21/n'
_cod_database_code 7038490

loop_
_symmetry_equiv_pos_as_xyz
'x, y, z'
'-x+1/2, y+1/2, -z+1/2'
'-x, -y, -z'
'x-1/2, -y-1/2, z-1/2'

loop_
_atom_site_label
_atom_site_type_symbol
_atom_site_fract_x
_atom_site_fract_y
_atom_site_fract_z
_atom_site_U_iso_or_equiv
_atom_site_adp_type
_atom_site_occupancy
_atom_site_symmetry_multiplicity
_atom_site_calc_flag
_atom_site_refinement_flags
_atom_site_disorder_assembly
_atom_site_disorder_group
Li1 Li 0.4720(3) 0.0580(2) 0.0634(3) 0.0330(6) Uani 1 1 d . . .
N1 N 0.61783(13) 0.07472(9) 0.01738(12) 0.0266(3) Uani 1 1 d . . .
Si1 Si 0.58511(4) 0.18161(3) -0.07479(4) 0.02787(13) Uani 1 1 d . A .
C1 C 0.70701(19) 0.28391(13) 0.01417(19) 0.0431(5) Uani 1 1 d . . .
H1A H 0.7091 0.2972 0.0979 0.065 Uiso 1 1 calc R A .
H1B H 0.6799 0.3448 -0.0396 0.065 Uiso 1 1 calc R . .
H1C H 0.7960 0.2635 0.0309 0.065 Uiso 1 1 calc R . .
C2 C 0.5769(2) 0.16575(15) -0.23893(18) 0.0462(5) Uani 1 1 d . . .
H2A H 0.6649 0.1461 -0.2258 0.069 Uiso 1 1 calc R A .
H2B H 0.5499 0.2291 -0.2873 0.069 Uiso 1 1 calc R . .
H2C H 0.5116 0.1137 -0.2892 0.069 Uiso 1 1 calc R . .
C3 C 0.41826(17) 0.22917(13) -0.10824(17) 0.0365(4) Uani 1 1 d . . .
H3A H 0.3514 0.1763 -0.1500 0.055 Uiso 1 1 calc R A .
H3B H 0.3936 0.2872 -0.1669 0.055 Uiso 1 1 calc R . .
H3C H 0.4223 0.2489 -0.0253 0.055 Uiso 1 1 calc R . .
C4 C 0.74921(16) 0.04503(10) 0.10204(15) 0.0254(3) Uani 1 1 d . . .
C5 C 0.85421(17) 0.05300(12) 0.07271(16) 0.0314(4) Uani 1 1 d . A .
H5 H 0.8362 0.0806 -0.0095 0.038 Uiso 1 1 calc R . .
C6 C 0.98333(17) 0.02195(12) 0.15955(17) 0.0354(4) Uani 1 1 d . . .
H6 H 1.0508 0.0295 0.1353 0.042 Uiso 1 1 calc R A .
C7 C 1.01654(17) -0.01988(11) 0.28106(16) 0.0323(4) Uani 1 1 d . A .
C8 C 0.91417(18) -0.02884(11) 0.31127(16) 0.0320(4) Uani 1 1 d . . .
H8 H 0.9331 -0.0571 0.3934 0.038 Uiso 1 1 calc R A .
C9 C 0.78487(17) 0.00213(11) 0.22548(15) 0.0286(3) Uani 1 1 d . A .
H9 H 0.7182 -0.0058 0.2508 0.034 Uiso 1 1 calc R . .
C10 C 1.15583(19) -0.05642(14) 0.37407(19) 0.0452(5) Uani 1 1 d . . .
H10A H 1.1638 -0.1270 0.3560 0.068 Uiso 1 1 calc R A .
H10B H 1.1735 -0.0493 0.4649 0.068 Uiso 1 1 calc R . .
H10C H 1.2207 -0.0167 0.3617 0.068 Uiso 1 1 calc R . .
O1A O 0.4585(7) 0.1366(5) 0.1922(5) 0.0378(11) Uani 0.822(5) 1 d PD A 1
C11A C 0.3674(4) 0.1205(4) 0.2405(4) 0.0503(10) Uani 0.822(5) 1 d PD A 1
H11A H 0.3287 0.0524 0.2185 0.060 Uiso 0.822(5) 1 calc PR A 1
H11B H 0.2943 0.1703 0.2039 0.060 Uiso 0.822(5) 1 calc PR A 1
C12A C 0.4536(4) 0.1334(3) 0.3880(3) 0.0726(10) Uani 0.822(5) 1 d PD A 1
H12A H 0.3990 0.1491 0.4303 0.087 Uiso 0.822(5) 1 calc PR A 1
H12B H 0.5076 0.0727 0.4293 0.087 Uiso 0.822(5) 1 calc PR A 1
C13A C 0.5392(6) 0.2198(7) 0.3954(7) 0.0610(11) Uani 0.822(5) 1 d PD A 1
H13A H 0.6226 0.2214 0.4809 0.073 Uiso 0.822(5) 1 calc PR A 1
H13B H 0.4914 0.2841 0.3823 0.073 Uiso 0.822(5) 1 calc PR A 1
C14A C 0.5676(10) 0.1993(8) 0.2845(9) 0.0481(11) Uani 0.822(5) 1 d PD A 1
H14A H 0.5711 0.2626 0.2421 0.058 Uiso 0.822(5) 1 calc PR A 1
H14B H 0.6540 0.1641 0.3172 0.058 Uiso 0.822(5) 1 calc PR A 1
O1B O 0.483(3) 0.117(2) 0.218(3) 0.038(5) Uani 0.178(5) 1 d PD A 2
C11B C 0.396(2) 0.1149(18) 0.273(3) 0.0503(10) Uani 0.178(5) 1 d PD A 2
H11C H 0.4135 0.0551 0.3289 0.060 Uiso 0.178(5) 1 calc PR A 2
H11D H 0.3014 0.1127 0.2019 0.060 Uiso 0.178(5) 1 calc PR A 2
C12B C 0.422(2) 0.2089(13) 0.3527(16) 0.0726(10) Uani 0.178(5) 1 d PD A 2
H12C H 0.3640 0.2647 0.2991 0.087 Uiso 0.178(5) 1 calc PR A 2
H12D H 0.4080 0.1980 0.4294 0.087 Uiso 0.178(5) 1 calc PR A 2
C13B C 0.565(3) 0.228(4) 0.394(4) 0.0610(11) Uani 0.178(5) 1 d PD A 2
H13C H 0.6253 0.1831 0.4663 0.073 Uiso 0.178(5) 1 calc PR A 2
H13D H 0.5904 0.2989 0.4223 0.073 Uiso 0.178(5) 1 calc PR A 2
C14B C 0.567(5) 0.206(4) 0.268(5) 0.0481(11) Uani 0.178(5) 1 d PD A 2
H14C H 0.5296 0.2626 0.2059 0.058 Uiso 0.178(5) 1 calc PR A 2
H14D H 0.6588 0.1923 0.2853 0.058 Uiso 0.178(5) 1 calc PR A 2

loop_
_atom_site_aniso_label
_atom_site_aniso_U_11
_atom_site_aniso_U_22
_atom_site_aniso_U_33
_atom_site_aniso_U_23
_atom_site_aniso_U_13
_atom_site_aniso_U_12
Li1 0.0314(16) 0.0357(13) 0.0383(16) -0.0063(12) 0.0221(13) -0.0048(12)
N1 0.0217(7) 0.0304(6) 0.0262(7) 0.0005(5) 0.0104(6) -0.0017(5)
Si1 0.0243(2) 0.0318(2) 0.0262(2) 0.00179(17) 0.01127(19) 0.00010(18)
C1 0.0369(11) 0.0363(8) 0.0490(12) 0.0027(8) 0.0153(9) -0.0058(8)
C2 0.0458(12) 0.0622(12) 0.0311(10) 0.0088(9) 0.0190(9) 0.0132(10)
C3 0.0306(10) 0.0386(9) 0.0372(10) 0.0004(7) 0.0141(8) 0.0041(7)
C4 0.0263(8) 0.0219(6) 0.0279(8) -0.0018(6) 0.0132(7) -0.0020(6)
C5 0.0283(9) 0.0379(8) 0.0306(9) 0.0042(7) 0.0162(7) 0.0008(7)
C6 0.0262(9) 0.0393(9) 0.0438(10) 0.0011(8) 0.0195(8) 0.0019(7)
C7 0.0281(9) 0.0282(7) 0.0360(9) -0.0004(7) 0.0119(8) 0.0022(6)
C8 0.0357(10) 0.0271(7) 0.0293(9) 0.0030(6) 0.0127(8) 0.0015(7)
C9 0.0302(9) 0.0289(7) 0.0298(8) 0.0006(6) 0.0170(7) -0.0003(6)
C10 0.0312(10) 0.0428(9) 0.0496(12) 0.0034(8) 0.0103(9) 0.0066(8)
O1A 0.042(2) 0.0432(19) 0.039(2) -0.0114(16) 0.028(2) -0.0106(15)
C11A 0.041(2) 0.0678(15) 0.054(3) -0.0042(17) 0.032(2) -0.0022(14)
C12A 0.100(3) 0.083(2) 0.0583(18) -0.0035(17) 0.0561(19) -0.003(2)
C13A 0.071(4) 0.060(2) 0.0388(12) -0.0128(14) 0.016(2) 0.012(2)
C14A 0.0481(12) 0.0427(18) 0.051(3) -0.013(2) 0.0221(17) -0.0106(11)
O1B 0.032(9) 0.050(11) 0.040(9) -0.008(7) 0.023(8) -0.009(7)
C11B 0.041(2) 0.0678(15) 0.054(3) -0.0042(17) 0.032(2) -0.0022(14)
C12B 0.100(3) 0.083(2) 0.0583(18) -0.0035(17) 0.0561(19) -0.003(2)
C13B 0.071(4) 0.060(2) 0.0388(12) -0.0128(14) 0.016(2) 0.012(2)
C14B 0.0481(12) 0.0427(18) 0.051(3) -0.013(2) 0.0221(17) -0.0106(11)

loop_
_atom_type_symbol
_atom_type_description
_atom_type_scat_dispersion_real
_atom_type_scat_dispersion_imag
_atom_type_scat_source
C C 0.0033 0.0016 'International Tables Vol C Tables 4.2.6.8 and 6.1.1.4'
H H 0.0000 0.0000 'International Tables Vol C Tables 4.2.6.8 and 6.1.1.4'
Li Li -0.0003 0.0001 'International Tables Vol C Tables 4.2.6.8 and 6.1.1.4'
N N 0.0061 0.0033 'International Tables Vol C Tables 4.2.6.8 and 6.1.1.4'
O O 0.0106 0.0060 'International Tables Vol C Tables 4.2.6.8 and 6.1.1.4'
Si Si 0.0817 0.0704 'International Tables Vol C Tables 4.2.6.8 and 6.1.1.4'

loop_
_geom_angle_atom_site_label_1
_geom_angle_atom_site_label_2
_geom_angle_atom_site_label_3
_geom_angle
_geom_angle_site_symmetry_1
_geom_angle_site_symmetry_3
O1A Li1 O1B 11.8(9) . .
O1A Li1 N1 123.4(3) . .
O1B Li1 N1 121.7(10) . .
O1A Li1 N1 129.0(3) . 3_655
O1B Li1 N1 125.5(9) . 3_655
N1 Li1 N1 105.93(13) . 3_655
O1A Li1 Li1 168.4(3) . 3_655
O1B Li1 Li1 156.7(8) . 3_655
N1 Li1 Li1 53.61(11) . 3_655
N1 Li1 Li1 52.32(10) 3_655 3_655
O1A Li1 C4 115.9(2) . 3_655
O1B Li1 C4 119.3(9) . 3_655
N1 Li1 C4 118.91(13) . 3_655
N1 Li1 C4 30.43(6) 3_655 3_655
Li1 Li1 C4 71.10(13) 3_655 3_655
O1A Li1 Si1 110.0(2) . .
O1B Li1 Si1 115.5(9) . .
N1 Li1 Si1 32.93(6) . .
N1 Li1 Si1 118.95(12) 3_655 .
Li1 Li1 Si1 73.41(13) 3_655 .
C4 Li1 Si1 113.49(10) 3_655 .
C4 N1 Si1 120.68(10) . .
C4 N1 Li1 122.27(13) . .
Si1 N1 Li1 107.67(11) . .
C4 N1 Li1 102.05(12) . 3_655
Si1 N1 Li1 121.87(10) . 3_655
Li1 N1 Li1 74.07(13) . 3_655
N1 Si1 C1 112.65(7) . .
N1 Si1 C3 107.67(7) . .
C1 Si1 C3 106.36(8) . .
N1 Si1 C2 115.49(8) . .
C1 Si1 C2 107.47(9) . .
C3 Si1 C2 106.67(8) . .
N1 Si1 Li1 39.40(7) . .
C1 Si1 Li1 120.44(8) . .
C3 Si1 Li1 68.48(8) . .
C2 Si1 Li1 131.44(8) . .
Si1 C1 H1A 109.5 . .
Si1 C1 H1B 109.5 . .
H1A C1 H1B 109.5 . .
Si1 C1 H1C 109.5 . .
H1A C1 H1C 109.5 . .
H1B C1 H1C 109.5 . .
Si1 C2 H2A 109.5 . .
Si1 C2 H2B 109.5 . .
H2A C2 H2B 109.5 . .
Si1 C2 H2C 109.5 . .
H2A C2 H2C 109.5 . .
H2B C2 H2C 109.5 . .
Si1 C3 H3A 109.5 . .
Si1 C3 H3B 109.5 . .
H3A C3 H3B 109.5 . .
Si1 C3 H3C 109.5 . .
H3A C3 H3C 109.5 . .
H3B C3 H3C 109.5 . .
N1 C4 C5 124.32(14) . .
N1 C4 C9 120.82(14) . .
C5 C4 C9 114.84(15) . .
N1 C4 Li1 47.53(9) . 3_655
C5 C4 Li1 118.94(12) . 3_655
C9 C4 Li1 103.07(11) . 3_655
C6 C5 C4 122.42(15) . .
C6 C5 H5 118.8 . .
C4 C5 H5 118.8 . .
C5 C6 C7 121.84(16) . .
C5 C6 H6 119.1 . .
C7 C6 H6 119.1 . .
C8 C7 C6 116.52(15) . .
C8 C7 C10 121.45(16) . .
C6 C7 C10 122.00(17) . .
C7 C8 C9 122.17(15) . .
C7 C8 H8 118.9 . .
C9 C8 H8 118.9 . .
C8 C9 C4 122.20(16) . .
C8 C9 H9 118.9 . .
C4 C9 H9 118.9 . .
C7 C10 H10A 109.5 . .
C7 C10 H10B 109.5 . .
H10A C10 H10B 109.5 . .
C7 C10 H10C 109.5 . .
H10A C10 H10C 109.5 . .
H10B C10 H10C 109.5 . .
C11A O1A C14A 109.2(3) . .
C11A O1A Li1 125.9(4) . .
C14A O1A Li1 122.1(5) . .
O1A C11A C12A 103.4(3) . .
O1A C11A H11A 111.1 . .
C12A C11A H11A 111.1 . .
O1A C11A H11B 111.1 . .
C12A C11A H11B 111.1 . .
H11A C11A H11B 109.1 . .
C13A C12A C11A 101.6(4) . .
C13A C12A H12A 111.5 . .
C11A C12A H12A 111.5 . .
C13A C12A H12B 111.5 . .
C11A C12A H12B 111.5 . .
H12A C12A H12B 109.3 . .
C12A C13A C14A 102.8(4) . .
C12A C13A H13A 111.2 . .
C14A C13A H13A 111.2 . .
C12A C13A H13B 111.2 . .
C14A C13A H13B 111.2 . .
H13A C13A H13B 109.1 . .
O1A C14A C13A 105.8(4) . .
O1A C14A H14A 110.6 . .
C13A C14A H14A 110.6 . .
O1A C14A H14B 110.6 . .
C13A C14A H14B 110.6 . .
H14A C14A H14B 108.7 . .
C11B O1B C14B 107.6(16) . .
C11B O1B Li1 133(2) . .
C14B O1B Li1 116(2) . .
O1B C11B C12B 106.9(14) . .
O1B C11B H11C 110.3 . .
C12B C11B H11C 110.3 . .
O1B C11B H11D 110.3 . .
C12B C11B H11D 110.3 . .
H11C C11B H11D 108.6 . .
C13B C12B C11B 101.7(15) . .
C13B C12B H12C 111.4 . .
C11B C12B H12C 111.4 . .
C13B C12B H12D 111.4 . .
C11B C12B H12D 111.4 . .
H12C C12B H12D 109.3 . .
C12B C13B C14B 100.5(18) . .
C12B C13B H13C 111.7 . .
C14B C13B H13C 111.7 . .
C12B C13B H13D 111.7 . .
C14B C13B H13D 111.7 . .
H13C C13B H13D 109.4 . .
O1B C14B C13B 103.7(17) . .
O1B C14B H14C 111.0 . .
C13B C14B H14C 111.0 . .
O1B C14B H14D 111.0 . .
C13B C14B H14D 111.0 . .
H14C C14B H14D 109.0 . .

loop_
_geom_bond_atom_site_label_1
_geom_bond_atom_site_label_2
_geom_bond_distance
_geom_bond_site_symmetry_2
Li1 O1A 1.898(5) .
Li1 O1B 1.91(2) .
Li1 N1 2.002(3) .
Li1 N1 2.036(3) 3_655
Li1 Li1 2.432(5) 3_655
Li1 C4 2.700(3) 3_655
Li1 Si1 3.005(3) .
N1 C4 1.3982(19) .
N1 Si1 1.7142(13) .
N1 Li1 2.036(3) 3_655
Si1 C1 1.8668(18) .
Si1 C3 1.8689(17) .
Si1 C2 1.8794(18) .
C1 H1A 0.9800 .
C1 H1B 0.9800 .
C1 H1C 0.9800 .
C2 H2A 0.9800 .
C2 H2B 0.9800 .
C2 H2C 0.9800 .
C3 H3A 0.9800 .
C3 H3B 0.9800 .
C3 H3C 0.9800 .
C4 C5 1.407(2) .
C4 C9 1.411(2) .
C4 Li1 2.700(3) 3_655
C5 C6 1.390(2) .
C5 H5 0.9500 .
C6 C7 1.391(2) .
C6 H6 0.9500 .
C7 C8 1.385(2) .
C7 C10 1.510(2) .
C8 C9 1.388(2) .
C8 H8 0.9500 .
C9 H9 0.9500 .
C10 H10A 0.9800 .
C10 H10B 0.9800 .
C10 H10C 0.9800 .
O1A C11A 1.424(4) .
O1A C14A 1.454(5) .
C11A C12A 1.518(5) .
C11A H11A 0.9900 .
C11A H11B 0.9900 .
C12A C13A 1.491(7) .
C12A H12A 0.9900 .
C12A H12B 0.9900 .
C13A C14A 1.502(4) .
C13A H13A 0.9900 .
C13A H13B 0.9900 .
C14A H14A 0.9900 .
C14A H14B 0.9900 .
O1B C11B 1.427(16) .
O1B C14B 1.463(17) .
C11B C12B 1.505(16) .
C11B H11C 0.9900 .
C11B H11D 0.9900 .
C12B C13B 1.498(18) .
C12B H12C 0.9900 .
C12B H12D 0.9900 .
C13B C14B 1.507(17) .
C13B H13C 0.9900 .
C13B H13D 0.9900 .
C14B H14C 0.9900 .
C14B H14D 0.9900 .

loop_
_geom_torsion_atom_site_label_1
_geom_torsion_atom_site_label_2
_geom_torsion_atom_site_label_3
_geom_torsion_atom_site_label_4
_geom_torsion
_geom_torsion_site_symmetry_1
_geom_torsion_site_symmetry_4
O1A Li1 N1 C4 71.9(3) . .
O1B Li1 N1 C4 58.0(10) . .
N1 Li1 N1 C4 -94.39(16) 3_655 .
Li1 Li1 N1 C4 -94.39(16) 3_655 .
C4 Li1 N1 C4 -124.30(13) 3_655 .
Si1 Li1 N1 C4 146.58(16) . .
O1A Li1 N1 Si1 -74.7(3) . .
O1B Li1 N1 Si1 -88.6(9) . .
N1 Li1 N1 Si1 119.04(12) 3_655 .
Li1 Li1 N1 Si1 119.04(12) 3_655 .
C4 Li1 N1 Si1 89.12(13) 3_655 .
O1A Li1 N1 Li1 166.3(3) . 3_655
O1B Li1 N1 Li1 152.4(10) . 3_655
N1 Li1 N1 Li1 0.0 3_655 3_655
C4 Li1 N1 Li1 -29.92(8) 3_655 3_655
Si1 Li1 N1 Li1 -119.04(12) . 3_655
C4 N1 Si1 C1 -36.29(14) . .
Li1 N1 Si1 C1 110.92(12) . .
Li1 N1 Si1 C1 -167.19(13) 3_655 .
C4 N1 Si1 C3 -153.25(12) . .
Li1 N1 Si1 C3 -6.04(12) . .
Li1 N1 Si1 C3 75.85(14) 3_655 .
C4 N1 Si1 C2 87.72(13) . .
Li1 N1 Si1 C2 -125.07(12) . .
Li1 N1 Si1 C2 -43.18(15) 3_655 .
C4 N1 Si1 Li1 -147.21(17) . .
Li1 N1 Si1 Li1 81.89(15) 3_655 .
O1A Li1 Si1 N1 121.0(3) . .
O1B Li1 Si1 N1 109.6(9) . .
N1 Li1 Si1 N1 -73.90(15) 3_655 .
Li1 Li1 Si1 N1 -47.26(11) 3_655 .
C4 Li1 Si1 N1 -107.39(14) 3_655 .
O1A Li1 Si1 C1 31.7(3) . .
O1B Li1 Si1 C1 20.3(9) . .
N1 Li1 Si1 C1 -89.33(12) . .
N1 Li1 Si1 C1 -163.23(12) 3_655 .
Li1 Li1 Si1 C1 -136.58(13) 3_655 .
C4 Li1 Si1 C1 163.29(10) 3_655 .
O1A Li1 Si1 C3 -65.2(2) . .
O1B Li1 Si1 C3 -76.6(9) . .
N1 Li1 Si1 C3 173.82(12) . .
N1 Li1 Si1 C3 99.91(15) 3_655 .
Li1 Li1 Si1 C3 126.56(15) 3_655 .
C4 Li1 Si1 C3 66.43(11) 3_655 .
O1A Li1 Si1 C2 -158.8(2) . .
O1B Li1 Si1 C2 -170.2(9) . .
N1 Li1 Si1 C2 80.20(14) . .
N1 Li1 Si1 C2 6.3(2) 3_655 .
Li1 Li1 Si1 C2 32.94(19) 3_655 .
C4 Li1 Si1 C2 -27.19(16) 3_655 .
Si1 N1 C4 C5 -39.23(19) . .
Li1 N1 C4 C5 178.38(14) . .
Li1 N1 C4 C5 99.75(16) 3_655 .
Si1 N1 C4 C9 141.93(12) . .
Li1 N1 C4 C9 -0.5(2) . .
Li1 N1 C4 C9 -79.10(16) 3_655 .
Si1 N1 C4 Li1 -138.98(15) . 3_655
Li1 N1 C4 Li1 78.63(16) . 3_655
N1 C4 C5 C6 -179.60(14) . .
C9 C4 C5 C6 -0.7(2) . .
Li1 C4 C5 C6 -123.43(16) 3_655 .
C4 C5 C6 C7 0.5(3) . .
C5 C6 C7 C8 -0.1(2) . .
C5 C6 C7 C10 178.21(16) . .
C6 C7 C8 C9 0.0(2) . .
C10 C7 C8 C9 -178.39(15) . .
C7 C8 C9 C4 -0.2(2) . .
N1 C4 C9 C8 179.47(13) . .
C5 C4 C9 C8 0.5(2) . .
Li1 C4 C9 C8 131.44(14) 3_655 .
O1B Li1 O1A C11A -86(6) . .
N1 Li1 O1A C11A -171.9(4) . .
N1 Li1 O1A C11A -9.0(6) 3_655 .
Li1 Li1 O1A C11A -100.7(15) 3_655 .
C4 Li1 O1A C11A 23.8(5) 3_655 .
Si1 Li1 O1A C11A 154.2(4) . .
O1B Li1 O1A C14A 73(6) . .
N1 Li1 O1A C14A -13.2(7) . .
N1 Li1 O1A C14A 149.7(6) 3_655 .
Li1 Li1 O1A C14A 58.0(17) 3_655 .
C4 Li1 O1A C14A -177.4(6) 3_655 .
Si1 Li1 O1A C14A -47.1(7) . .
C14A O1A C11A C12A -25.4(7) . .
Li1 O1A C11A C12A 135.6(4) . .
O1A C11A C12A C13A 40.0(5) . .
C11A C12A C13A C14A -38.9(8) . .
C11A O1A C14A C13A 0.9(10) . .
Li1 O1A C14A C13A -160.9(6) . .
C12A C13A C14A O1A 24.4(10) . .
O1A Li1 O1B C11B 80(6) . .
N1 Li1 O1B C11B -179(2) . .
N1 Li1 O1B C11B -32(3) 3_655 .
Li1 Li1 O1B C11B -108(3) 3_655 .
C4 Li1 O1B C11B 4(3) 3_655 .
Si1 Li1 O1B C11B 144(2) . .
O1A Li1 O1B C14B -76(6) . .
N1 Li1 O1B C14B 25(3) . .
N1 Li1 O1B C14B 172(3) 3_655 .
Li1 Li1 O1B C14B 96(4) 3_655 .
C4 Li1 O1B C14B -152(3) 3_655 .
Si1 Li1 O1B C14B -12(3) . .
C14B O1B C11B C12B 3(4) . .
Li1 O1B C11B C12B -154(2) . .
O1B C11B C12B C13B -29(3) . .
C11B C12B C13B C14B 42(4) . .
C11B O1B C14B C13B 24(5) . .
Li1 O1B C14B C13B -175(3) . .
C12B C13B C14B O1B -41(4) . .
